data_7046194
loop_
_publ_author_name
'Loukopoulos, Edward'
'Abdul-Sada, Alaa'
'Csire, Gizella'
'K\'allay, Csilla'
'Brookfield, Adam'
'Tizzard, Graham J.'
'Coles, Simon J.'
'Lykakis, Ioannis N.'
'Kostakis, George E.'

_publ_section_title
;
 Copper(ii)-benzotriazole coordination compounds in click chemistry: a
 diagnostic reactivity study.
;
_journal_issue 31
_journal_name_full 'Dalton transactions (Cambridge, England : 2003)'
_journal_page_first 10491
_journal_page_last 10508
_journal_paper_doi 10.1039/c8dt01256c
_journal_volume 47
_journal_year 2018
_chemical_formula_moiety 'C13 H17 N3'
_chemical_formula_sum 'C13 H17 N3'
_chemical_formula_weight 215.29
_space_group_crystal_system monoclinic
_space_group_IT_number 14
_space_group_name_Hall '-P 2ybc'
_space_group_name_H-M_alt 'P 1 21/c 1'
_symmetry_space_group_name_Hall '-P 2ybc'
_symmetry_space_group_name_H-M 'P 1 21/c 1'
_atom_sites_solution_hydrogens geom
_audit_creation_date 2018-03-08
_audit_creation_method
;
Olex2 1.2
(compiled 2017.08.10 svn.r3458 for OlexSys, GUI svn.r5381)
;
_audit_update_record
;
2018-03-22 deposited with the CCDC.
2018-05-01 downloaded from the CCDC.
;
_cell_angle_alpha 90
_cell_angle_beta 108.906(9)
_cell_angle_gamma 90
_cell_formula_units_Z 4
_cell_length_a 13.0813(10)
_cell_length_b 5.4875(3)
_cell_length_c 17.7677(16)
_cell_measurement_reflns_used 1073
_cell_measurement_temperature 173(2)
_cell_measurement_theta_max 68.2900
_cell_measurement_theta_min 5.3420
_cell_volume 1206.62(17)
_computing_cell_refinement 'CrysAlisPro 1.171.38.46 (Rigaku OD, 2015)'
_computing_data_collection 'CrysAlisPro 1.171.38.46 (Rigaku OD, 2015)'
_computing_data_reduction 'CrysAlisPro 1.171.38.46 (Rigaku OD, 2015)'
_computing_molecular_graphics 'Olex2 (Dolomanov et al., 2009)'
_computing_publication_material 'Olex2 (Dolomanov et al., 2009)'
_computing_structure_refinement 'ShelXL (Sheldrick, 2015)'
_computing_structure_solution 'ShelXT (Sheldrick, 2015)'
_diffrn_ambient_temperature 173.0
_diffrn_detector 'CCD plate'
_diffrn_detector_area_resol_mean 16.1033
_diffrn_detector_type Eos
_diffrn_measured_fraction_theta_full 0.989
_diffrn_measured_fraction_theta_max 0.970
_diffrn_measurement_details
;
List of Runs (angles in degrees, time in seconds):

  # Type    Start    End  Width  t~exp~   \w     \q     \k     \f   Frames
#--------------------------------------------------------------------------
  1  \w    -18.00  86.00   1.00    5.45    --   54.75 -38.00 -30.00  104
  2  \w     40.00  82.00   1.00    5.47    --  109.50-111.00   0.00   42
  3  \w     46.00 125.00   1.00    5.47    --  109.50 -92.00  60.00   79
  4  \w     47.00 137.00   1.00    5.47    --  109.50 -38.00 -30.00   90
  5  \w     78.00 173.00   1.00    5.47    --  109.50  25.00 -30.00   95
  6  \w     80.00 168.00   1.00    5.47    --  109.50  25.00  60.00   88
  7  \w     32.00 120.00   1.00    5.45    --   54.75  57.00 -60.00   88
  8  \w     16.00  45.00   1.00    1.03    --    0.00 -99.00   0.00   29
  9  \w    -24.00   5.00   1.00    1.03    --    0.00 -99.00   0.00   29
 10  \w     36.00  84.00   1.00    5.47    --  109.50-111.00-150.00   48
 11  \w     14.00  90.00   1.00    5.45    --   54.75-125.00-150.00   76
 12  \w     36.00  74.00   1.00    5.47    --  109.50-111.00 150.00   38
;
_diffrn_measurement_device 'four-circle diffractometer'
_diffrn_measurement_device_type 'Xcalibur, Eos, Gemini ultra'
_diffrn_measurement_method '\w scans'
_diffrn_orient_matrix_type 'CrysAlisPro convention (1999,Acta A55,543-557)'
_diffrn_orient_matrix_UB_11 -0.1150300000
_diffrn_orient_matrix_UB_12 -0.0432399000
_diffrn_orient_matrix_UB_13 0.0029209000
_diffrn_orient_matrix_UB_21 0.0428803000
_diffrn_orient_matrix_UB_22 0.0175155000
_diffrn_orient_matrix_UB_23 0.0914341000
_diffrn_orient_matrix_UB_31 -0.0207791000
_diffrn_orient_matrix_UB_32 0.2768140000
_diffrn_orient_matrix_UB_33 -0.0053043000
_diffrn_radiation_monochromator mirror
_diffrn_radiation_probe x-ray
_diffrn_radiation_type CuK\a
_diffrn_radiation_wavelength 1.54184
_diffrn_reflns_av_R_equivalents 0.0350
_diffrn_reflns_av_unetI/netI 0.0433
_diffrn_reflns_Laue_measured_fraction_full 0.989
_diffrn_reflns_Laue_measured_fraction_max 0.970
_diffrn_reflns_limit_h_max 15
_diffrn_reflns_limit_h_min -15
_diffrn_reflns_limit_k_max 6
_diffrn_reflns_limit_k_min -4
_diffrn_reflns_limit_l_max 20
_diffrn_reflns_limit_l_min -21
_diffrn_reflns_number 3667
_diffrn_reflns_point_group_measured_fraction_full 0.989
_diffrn_reflns_point_group_measured_fraction_max 0.970
_diffrn_reflns_theta_full 67.684
_diffrn_reflns_theta_max 70.336
_diffrn_reflns_theta_min 5.318
_diffrn_source 'fine-focus sealed X-ray tube'
_diffrn_source_type 'Enhance Ultra (Cu) X-ray Source'
_exptl_absorpt_coefficient_mu 0.563
_exptl_absorpt_correction_T_max 1.00000
_exptl_absorpt_correction_T_min 0.82654
_exptl_absorpt_correction_type multi-scan
_exptl_absorpt_process_details
;
CrysAlisPro 1.171.38.46 (Rigaku Oxford Diffraction, 2015)
Empirical absorption correction using spherical harmonics,
 implemented in SCALE3 ABSPACK scaling algorithm.
;
_exptl_crystal_colour colourless
_exptl_crystal_colour_primary colourless
_exptl_crystal_density_diffrn 1.185
_exptl_crystal_description block
_exptl_crystal_F_000 464
_exptl_crystal_size_max 0.28
_exptl_crystal_size_mid 0.19
_exptl_crystal_size_min 0.16
_refine_diff_density_max 0.144
_refine_diff_density_min -0.188
_refine_diff_density_rms 0.039
_refine_ls_extinction_method none
_refine_ls_goodness_of_fit_ref 1.024
_refine_ls_hydrogen_treatment constr
_refine_ls_matrix_type full
_refine_ls_number_parameters 146
_refine_ls_number_reflns 2234
_refine_ls_number_restraints 0
_refine_ls_restrained_S_all 1.024
_refine_ls_R_factor_all 0.0658
_refine_ls_R_factor_gt 0.0469
_refine_ls_shift/su_max 0.000
_refine_ls_shift/su_mean 0.000
_refine_ls_structure_factor_coef Fsqd
_refine_ls_weighting_details 'w=1/[\s^2^(Fo^2^)+(0.0603P)^2^+0.0129P] where P=(Fo^2^+2Fc^2^)/3'
_refine_ls_weighting_scheme calc
_refine_ls_wR_factor_gt 0.1150
_refine_ls_wR_factor_ref 0.1336
_reflns_Friedel_coverage 0.000
_reflns_number_gt 1638
_reflns_number_total 2234
_reflns_threshold_expression 'I > 2\s(I)'
_cod_data_source_file c8dt01256c2.cif
_cod_data_source_block cu231
_cod_depositor_comments 'Adding full bibliography for 7046189--7046200.cif.'
_cod_database_code 7046194
_shelx_shelxl_version_number 2014/7
_chemical_oxdiff_formula C20H20N3
_shelx_space_group_comment
;
The symmetry employed for this shelxl refinement is uniquely defined
by the following loop, which should always be used as a source of
symmetry information in preference to the above space-group names.
They are only intended as comments.
;
_reflns_odcompleteness_completeness 98.62
_reflns_odcompleteness_iscentric 1
_reflns_odcompleteness_theta 68.13
_olex2_refinement_description
;
1. Fixed Uiso
 At 1.2 times of:
  All C(H) groups, All C(H,H) groups
 At 1.5 times of:
  All C(H,H,H) groups
2.a Secondary CH2 refined with riding coordinates:
 C11(H11A,H11B), C10(H10A,H10B), C12(H12A,H12B), C7(H7A,H7B)
2.b Aromatic/amide H refined with riding coordinates:
 C8(H8), C5(H5), C1(H1), C3(H3), C2(H2), C4(H4)
2.c Idealised Me refined as rotating group:
 C13(H13A,H13B,H13C)
;
_olex2_submission_special_instructions 'No special instructions were received'
_oxdiff_exptl_absorpt_empirical_details
;
Empirical correction (ABSPACK) includes:
- Absorption correction using spherical harmonics
- Frame scaling
;
_oxdiff_exptl_absorpt_empirical_full_max 1.141
_oxdiff_exptl_absorpt_empirical_full_min 0.858

loop_
_space_group_symop_operation_xyz
'x, y, z'
'-x, y+1/2, -z+1/2'
'-x, -y, -z'
'x, -y-1/2, z-1/2'

loop_
_atom_site_label
_atom_site_type_symbol
_atom_site_fract_x
_atom_site_fract_y
_atom_site_fract_z
_atom_site_U_iso_or_equiv
_atom_site_adp_type
_atom_site_occupancy
_atom_site_site_symmetry_order
_atom_site_calc_flag
_atom_site_refinement_flags_posn
N1 N 0.70990(11) 0.2881(3) 0.44945(9) 0.0391(4) Uani 1 1 d .
N2 N 0.71834(13) 0.0449(3) 0.45315(10) 0.0452(4) Uani 1 1 d .
N3 N 0.80447(12) -0.0124(3) 0.43327(9) 0.0426(4) Uani 1 1 d .
C8 C 0.78996(14) 0.3872(3) 0.42714(10) 0.0375(4) Uani 1 1 d .
H8 H 0.8018 0.5552 0.4200 0.045 Uiso 1 1 calc R
C9 C 0.85027(14) 0.1950(3) 0.41704(10) 0.0361(4) Uani 1 1 d .
C11 C 0.98867(14) 0.4410(3) 0.37805(11) 0.0408(4) Uani 1 1 d .
H11A H 0.9971 0.5471 0.4247 0.049 Uiso 1 1 calc R
H11B H 0.9328 0.5144 0.3319 0.049 Uiso 1 1 calc R
C6 C 0.51720(14) 0.3958(3) 0.39750(11) 0.0394(4) Uani 1 1 d .
C10 C 0.95078(15) 0.1905(3) 0.39434(12) 0.0427(4) Uani 1 1 d .
H10A H 0.9377 0.0886 0.3462 0.051 Uiso 1 1 calc R
H10B H 1.0092 0.1126 0.4378 0.051 Uiso 1 1 calc R
C12 C 1.09535(15) 0.4315(4) 0.36092(12) 0.0476(5) Uani 1 1 d .
H12A H 1.1506 0.3530 0.4063 0.057 Uiso 1 1 calc R
H12B H 1.0862 0.3296 0.3132 0.057 Uiso 1 1 calc R
C7 C 0.62047(15) 0.4100(4) 0.46668(12) 0.0470(5) Uani 1 1 d .
H7A H 0.6394 0.5831 0.4796 0.056 Uiso 1 1 calc R
H7B H 0.6093 0.3332 0.5138 0.056 Uiso 1 1 calc R
C5 C 0.44549(16) 0.2059(3) 0.39058(13) 0.0508(5) Uani 1 1 d .
H5 H 0.4607 0.0844 0.4308 0.061 Uiso 1 1 calc R
C13 C 1.13540(17) 0.6825(4) 0.34718(13) 0.0526(5) Uani 1 1 d .
H13A H 1.0817 0.7600 0.3017 0.079 Uiso 1 1 calc GR
H13B H 1.2039 0.6662 0.3363 0.079 Uiso 1 1 calc GR
H13C H 1.1464 0.7830 0.3947 0.079 Uiso 1 1 calc GR
C1 C 0.49288(17) 0.5700(4) 0.33779(13) 0.0514(5) Uani 1 1 d .
H1 H 0.5408 0.7030 0.3415 0.062 Uiso 1 1 calc R
C3 C 0.33003(17) 0.3622(4) 0.26743(13) 0.0574(6) Uani 1 1 d .
H3 H 0.2662 0.3496 0.2228 0.069 Uiso 1 1 calc R
C2 C 0.39971(19) 0.5524(4) 0.27295(13) 0.0604(6) Uani 1 1 d .
H2 H 0.3841 0.6723 0.2322 0.073 Uiso 1 1 calc R
C4 C 0.35231(18) 0.1897(4) 0.32636(14) 0.0591(6) Uani 1 1 d .
H4 H 0.3034 0.0589 0.3229 0.071 Uiso 1 1 calc R

loop_
_atom_site_aniso_label
_atom_site_aniso_U_11
_atom_site_aniso_U_22
_atom_site_aniso_U_33
_atom_site_aniso_U_23
_atom_site_aniso_U_13
_atom_site_aniso_U_12
N1 0.0418(8) 0.0279(7) 0.0480(9) -0.0034(7) 0.0150(7) -0.0023(6)
N2 0.0481(9) 0.0308(8) 0.0560(9) 0.0004(7) 0.0161(7) -0.0042(7)
N3 0.0441(9) 0.0272(7) 0.0545(9) -0.0011(7) 0.0131(7) -0.0014(6)
C8 0.0409(9) 0.0258(8) 0.0474(10) -0.0020(8) 0.0165(8) -0.0022(7)
C9 0.0378(9) 0.0268(8) 0.0406(9) -0.0019(7) 0.0083(7) -0.0003(7)
C11 0.0407(10) 0.0372(10) 0.0452(10) -0.0023(8) 0.0150(8) 0.0008(8)
C6 0.0421(10) 0.0330(9) 0.0503(10) -0.0031(8) 0.0252(8) 0.0025(7)
C10 0.0423(10) 0.0355(10) 0.0503(11) -0.0011(8) 0.0150(8) 0.0054(8)
C12 0.0454(11) 0.0456(11) 0.0529(11) -0.0076(9) 0.0173(9) -0.0013(9)
C7 0.0488(11) 0.0425(10) 0.0562(11) -0.0092(9) 0.0262(9) -0.0005(9)
C5 0.0514(12) 0.0385(10) 0.0630(13) 0.0112(10) 0.0193(10) -0.0020(9)
C13 0.0509(11) 0.0540(12) 0.0580(12) -0.0023(10) 0.0245(10) -0.0052(10)
C1 0.0602(12) 0.0364(10) 0.0684(13) 0.0084(9) 0.0357(11) 0.0012(9)
C3 0.0494(12) 0.0639(14) 0.0583(13) -0.0007(11) 0.0167(10) 0.0141(11)
C2 0.0672(14) 0.0605(14) 0.0598(13) 0.0220(11) 0.0291(12) 0.0193(11)
C4 0.0520(12) 0.0474(12) 0.0759(15) 0.0006(11) 0.0183(11) -0.0063(10)

loop_
_atom_type_symbol
_atom_type_description
_atom_type_scat_dispersion_real
_atom_type_scat_dispersion_imag
_atom_type_scat_source
C C 0.0181 0.0091 'International Tables Vol C Tables 4.2.6.8 and 6.1.1.4'
H H 0.0000 0.0000 'International Tables Vol C Tables 4.2.6.8 and 6.1.1.4'
N N 0.0311 0.0180 'International Tables Vol C Tables 4.2.6.8 and 6.1.1.4'

loop_
_geom_angle_atom_site_label_1
_geom_angle_atom_site_label_2
_geom_angle_atom_site_label_3
_geom_angle
N2 N1 C8 110.91(15)
N2 N1 C7 120.27(15)
C8 N1 C7 128.80(16)
N3 N2 N1 106.71(14)
N2 N3 C9 109.25(14)
N1 C8 H8 127.3
N1 C8 C9 105.32(15)
C9 C8 H8 127.3
N3 C9 C8 107.81(15)
N3 C9 C10 122.00(15)
C8 C9 C10 130.17(15)
H11A C11 H11B 107.8
C10 C11 H11A 109.1
C10 C11 H11B 109.1
C10 C11 C12 112.57(15)
C12 C11 H11A 109.1
C12 C11 H11B 109.1
C5 C6 C7 121.04(17)
C5 C6 C1 118.13(19)
C1 C6 C7 120.81(17)
C9 C10 C11 113.96(14)
C9 C10 H10A 108.8
C9 C10 H10B 108.8
C11 C10 H10A 108.8
C11 C10 H10B 108.8
H10A C10 H10B 107.7
C11 C12 H12A 109.0
C11 C12 H12B 109.0
H12A C12 H12B 107.8
C13 C12 C11 112.76(16)
C13 C12 H12A 109.0
C13 C12 H12B 109.0
N1 C7 C6 111.86(15)
N1 C7 H7A 109.2
N1 C7 H7B 109.2
C6 C7 H7A 109.2
C6 C7 H7B 109.2
H7A C7 H7B 107.9
C6 C5 H5 119.5
C4 C5 C6 121.07(19)
C4 C5 H5 119.5
C12 C13 H13A 109.5
C12 C13 H13B 109.5
C12 C13 H13C 109.5
H13A C13 H13B 109.5
H13A C13 H13C 109.5
H13B C13 H13C 109.5
C6 C1 H1 119.6
C2 C1 C6 120.74(19)
C2 C1 H1 119.6
C2 C3 H3 120.0
C2 C3 C4 120.0(2)
C4 C3 H3 120.0
C1 C2 H2 120.0
C3 C2 C1 120.00(19)
C3 C2 H2 120.0
C5 C4 H4 120.0
C3 C4 C5 120.0(2)
C3 C4 H4 120.0

loop_
_geom_bond_atom_site_label_1
_geom_bond_atom_site_label_2
_geom_bond_distance
N1 N2 1.339(2)
N1 C8 1.349(2)
N1 C7 1.464(2)
N2 N3 1.323(2)
N3 C9 1.360(2)
C8 H8 0.9500
C8 C9 1.363(2)
C9 C10 1.495(2)
C11 H11A 0.9900
C11 H11B 0.9900
C11 C10 1.520(2)
C11 C12 1.522(3)
C6 C7 1.505(3)
C6 C5 1.381(2)
C6 C1 1.386(3)
C10 H10A 0.9900
C10 H10B 0.9900
C12 H12A 0.9900
C12 H12B 0.9900
C12 C13 1.521(3)
C7 H7A 0.9900
C7 H7B 0.9900
C5 H5 0.9500
C5 C4 1.376(3)
C13 H13A 0.9800
C13 H13B 0.9800
C13 H13C 0.9800
C1 H1 0.9500
C1 C2 1.383(3)
C3 H3 0.9500
C3 C2 1.368(3)
C3 C4 1.371(3)
C2 H2 0.9500
C4 H4 0.9500
